data_4033061
loop_
_publ_author_name
'Kim, Sanghyuck'
'Kim, Hyunseok'
'Um, Kyusik'
'Lee, Phil Ho'

_publ_section_title
;
 Synthesis of Azepinoindoles via Rhodium-Catalyzed Formal Aza-[4 + 3]
 Cycloaddition Reaction of 3-Diazoindolin-2-imines with 1,3-Dienes in
 One-Pot.
;
_journal_issue 18
_journal_name_full 'The Journal of organic chemistry'
_journal_page_first 9808
_journal_page_last 9815
_journal_paper_doi 10.1021/acs.joc.7b01150
_journal_volume 82
_journal_year 2017
_chemical_formula_sum 'C26 H23 Br N2 O2 S'
_chemical_formula_weight 507.43
_chemical_name_common KSH-2733
_space_group_crystal_system triclinic
_space_group_IT_number 2
_space_group_name_Hall '-P 1'
_space_group_name_H-M_alt 'P -1'
_symmetry_space_group_name_Hall '-P 1'
_symmetry_space_group_name_H-M 'P -1'
_atom_sites_solution_hydrogens geom
_cell_angle_alpha 94.023(3)
_cell_angle_beta 94.343(3)
_cell_angle_gamma 95.709(3)
_cell_formula_units_Z 2
_cell_length_a 8.2539(6)
_cell_length_b 9.3035(6)
_cell_length_c 15.4181(10)
_cell_measurement_reflns_used 9914
_cell_measurement_temperature 296.(2)
_cell_measurement_theta_max 28.5635
_cell_measurement_theta_min 2.6579
_cell_volume 1171.10(14)
_computing_cell_refinement 'SAINT V8.34A (Bruker AXS Inc., 2013)'
_computing_data_collection 'Bruker Instrument Service v2013.12.0.0'
_computing_data_reduction 'SAINT V8.34A (Bruker AXS Inc., 2013)'
_computing_structure_refinement 'SHELXL-2013 (Sheldrick, 2013)'
_diffrn_ambient_temperature 296.(2)
_diffrn_detector_area_resol_mean 8.3333
_diffrn_measured_fraction_theta_full 0.972
_diffrn_measured_fraction_theta_max 0.972
_diffrn_measurement_device_type 'Bruker APEX-II CCD'
_diffrn_measurement_method '\f and \w scans'
_diffrn_radiation_wavelength 0.71073
_diffrn_reflns_av_R_equivalents 0.0531
_diffrn_reflns_av_unetI/netI 0.0432
_diffrn_reflns_limit_h_max 9
_diffrn_reflns_limit_h_min -9
_diffrn_reflns_limit_k_max 10
_diffrn_reflns_limit_k_min -11
_diffrn_reflns_limit_l_max 18
_diffrn_reflns_limit_l_min -18
_diffrn_reflns_number 21409
_diffrn_reflns_theta_full 25.00
_diffrn_reflns_theta_max 25.00
_diffrn_reflns_theta_min 1.33
_exptl_absorpt_coefficient_mu 1.870
_exptl_absorpt_correction_T_max 0.93
_exptl_absorpt_correction_T_min 0.67
_exptl_absorpt_correction_type multi-scan
_exptl_absorpt_process_details 'SADABS V2012/1 (Bruker AXS Inc.)'
_exptl_crystal_colour colourless
_exptl_crystal_density_diffrn 1.439
_exptl_crystal_density_method 'not measured'
_exptl_crystal_description plate
_exptl_crystal_F_000 520
_exptl_crystal_size_max 0.240
_exptl_crystal_size_mid 0.150
_exptl_crystal_size_min 0.040
_refine_diff_density_max 0.761
_refine_diff_density_min -0.725
_refine_ls_extinction_method none
_refine_ls_goodness_of_fit_ref 0.861
_refine_ls_hydrogen_treatment constr
_refine_ls_matrix_type full
_refine_ls_number_parameters 291
_refine_ls_number_reflns 3789
_refine_ls_number_restraints 0
_refine_ls_restrained_S_all 0.861
_refine_ls_R_factor_all 0.1653
_refine_ls_R_factor_gt 0.1524
_refine_ls_shift/su_max 0.000
_refine_ls_shift/su_mean 0.000
_refine_ls_structure_factor_coef Fsqd
_refine_ls_weighting_details 'w=1/[\s^2^(Fo^2^)+(0.1000P)^2^+49.0698P] where P=(Fo^2^+2Fc^2^)/3'
_refine_ls_weighting_scheme calc
_refine_ls_wR_factor_gt 0.3515
_refine_ls_wR_factor_ref 0.3597
_reflns_number_gt 3366
_reflns_number_total 3789
_reflns_threshold_expression 'I > 2\s(I)'
_cod_data_source_file jo7b01150_si_002.cif
_cod_data_source_block I
_cod_database_code 4033061

loop_
_space_group_symop_operation_xyz
'x, y, z'
'-x, -y, -z'

loop_
_atom_site_type_symbol
_atom_site_label
_atom_site_fract_x
_atom_site_fract_y
_atom_site_fract_z
_atom_site_U_iso_or_equiv
_atom_site_adp_type
_atom_site_calc_flag
_atom_site_refinement_flags_adp
_atom_site_refinement_flags_posn
_atom_site_occupancy
Br Br1 0.6352(4) -0.4273(3) 0.1414(2) 0.1296(13) Uani d . . 1
C C1 0.4268(18) -0.2678(12) 0.2407(8) 0.046(3) Uani d . . 1
H H1 0.5215 -0.206 0.2569 0.055 Uiso calc U R 1
C C2 0.431(2) -0.3893(15) 0.1841(11) 0.067(5) Uani d . . 1
C C3 0.296(3) -0.4795(16) 0.1585(11) 0.075(5) Uani d . . 1
H H3 0.3017 -0.5598 0.1198 0.09 Uiso calc U R 1
C C4 0.150(3) -0.4531(16) 0.1895(11) 0.073(5) Uani d . . 1
H H4 0.0562 -0.5165 0.173 0.088 Uiso calc U R 1
C C5 0.1418(19) -0.3290(14) 0.2466(9) 0.054(4) Uani d . . 1
H H5 0.0421 -0.3086 0.2661 0.065 Uiso calc U R 1
C C6 0.2799(14) -0.2388(12) 0.2732(7) 0.031(2) Uani d . . 1
C C7 0.2827(14) -0.1026(12) 0.3359(7) 0.033(3) Uani d . . 1
H H7 0.3692 -0.1111 0.3819 0.04 Uiso calc U R 1
C C8 0.1267(16) -0.0949(14) 0.3824(8) 0.043(3) Uani d . . 1
H H8 0.1088 -0.1654 0.4215 0.052 Uiso calc U R 1
C C9 0.0119(15) -0.0043(14) 0.3765(8) 0.042(3) Uani d . . 1
H H9 -0.0715 -0.0213 0.413 0.05 Uiso calc U R 1
C C10 -0.0061(13) 0.1182(14) 0.3222(7) 0.038(3) Uani d . . 1
H H10A 0.0364 0.2067 0.357 0.046 Uiso calc U R 1
H H10B -0.1218 0.1234 0.3082 0.046 Uiso calc U R 1
C C11 0.0758(13) 0.1156(12) 0.2379(8) 0.036(3) Uani d . . 1
C C12 0.2293(12) 0.0727(10) 0.2286(7) 0.025(2) Uani d . . 1
C C13 0.1352(15) 0.1379(12) 0.0964(7) 0.037(3) Uani d . . 1
C C14 0.113(2) 0.1700(15) 0.0118(8) 0.057(4) Uani d . . 1
H H14 0.1913 0.1537 -0.0268 0.068 Uiso calc U R 1
C C15 -0.029(2) 0.2272(15) -0.0157(10) 0.070(5) Uani d . . 1
H H15 -0.0457 0.2529 -0.0726 0.084 Uiso calc U R 1
C C16 -0.146(2) 0.2458(18) 0.0424(11) 0.068(5) Uani d . . 1
H H16 -0.2418 0.2822 0.0225 0.081 Uiso calc U R 1
C C17 -0.1289(17) 0.2140(12) 0.1260(10) 0.053(4) Uani d . . 1
H H17 -0.2101 0.2291 0.1633 0.063 Uiso calc U R 1
C C18 0.0162(13) 0.1568(11) 0.1560(7) 0.030(2) Uani d . . 1
C C19 0.4126(16) 0.0437(16) 0.1036(9) 0.052(4) Uani d . . 1
H H19A 0.4817 0.0033 0.1464 0.078 Uiso calc U R 1
H H19B 0.4706 0.128 0.0836 0.078 Uiso calc U R 1
H H19C 0.3818 -0.0269 0.0553 0.078 Uiso calc U R 1
C C20 0.3900(13) 0.2607(12) 0.4145(8) 0.034(3) Uani d . . 1
C C21 0.3561(14) 0.2146(13) 0.4958(7) 0.036(3) Uani d . . 1
H H21 0.381 0.1242 0.5117 0.043 Uiso calc U R 1
C C22 0.2855(15) 0.3050(16) 0.5515(8) 0.048(3) Uani d . . 1
H H22 0.2611 0.2745 0.6057 0.058 Uiso calc U R 1
C C23 0.2484(14) 0.4427(13) 0.5297(9) 0.044(3) Uani d . . 1
C C24 0.2872(15) 0.4852(13) 0.4504(8) 0.041(3) Uani d . . 1
H H24 0.2662 0.577 0.4354 0.049 Uiso calc U R 1
C C25 0.3560(14) 0.3974(14) 0.3923(8) 0.041(3) Uani d . . 1
H H25 0.3799 0.4287 0.3383 0.049 Uiso calc U R 1
C C26 0.1711(18) 0.5389(18) 0.5947(11) 0.070(5) Uani d . . 1
H H26A 0.1754 0.6354 0.5759 0.105 Uiso calc U R 1
H H26B 0.2297 0.5408 0.651 0.105 Uiso calc U R 1
H H26C 0.0593 0.5015 0.5981 0.105 Uiso calc U R 1
N N1 0.3394(10) 0.0264(9) 0.2905(6) 0.026(2) Uani d . . 1
N N2 0.2662(11) 0.0841(10) 0.1427(6) 0.031(2) Uani d . . 1
O O1 0.5893(10) 0.0691(9) 0.3892(6) 0.048(2) Uani d . . 1
O O2 0.5419(10) 0.2319(9) 0.2745(6) 0.044(2) Uani d . . 1
S S1 0.4821(3) 0.1473(3) 0.34030(18) 0.0271(7) Uani d . . 1

loop_
_atom_site_aniso_label
_atom_site_aniso_U_11
_atom_site_aniso_U_22
_atom_site_aniso_U_33
_atom_site_aniso_U_12
_atom_site_aniso_U_13
_atom_site_aniso_U_23
Br1 0.159(3) 0.0915(17) 0.157(3) 0.0547(17) 0.086(2) 0.0046(16)
C1 0.078(10) 0.016(6) 0.046(8) 0.001(6) 0.012(7) 0.018(5)
C2 0.095(12) 0.033(8) 0.079(11) 0.013(8) 0.038(10) 0.010(7)
C3 0.131(17) 0.027(8) 0.065(11) -0.008(10) 0.005(11) 0.009(7)
C4 0.108(15) 0.036(9) 0.070(11) -0.017(9) -0.020(11) 0.026(8)
C5 0.068(10) 0.029(7) 0.061(9) -0.009(6) -0.011(7) 0.013(6)
C6 0.037(6) 0.027(6) 0.028(6) 0.001(5) 0.004(5) 0.009(5)
C7 0.036(6) 0.033(6) 0.029(6) 0.000(5) -0.003(5) 0.000(5)
C8 0.058(8) 0.045(7) 0.027(6) -0.011(6) 0.018(6) 0.017(5)
C9 0.038(7) 0.057(8) 0.031(6) -0.006(6) 0.021(5) 0.005(6)
C10 0.023(6) 0.063(8) 0.032(6) 0.006(5) 0.019(5) 0.004(6)
C11 0.023(6) 0.027(6) 0.055(8) 0.002(5) -0.004(5) -0.007(5)
C12 0.031(6) 0.009(5) 0.036(6) -0.001(4) 0.009(5) 0.000(4)
C13 0.046(7) 0.030(6) 0.032(6) -0.011(5) 0.007(5) -0.002(5)
C14 0.098(12) 0.048(8) 0.024(7) -0.003(8) 0.009(7) 0.014(6)
C15 0.119(15) 0.037(8) 0.048(9) -0.011(9) -0.031(10) 0.034(7)
C16 0.076(11) 0.065(11) 0.060(11) 0.008(9) -0.022(9) 0.024(8)
C17 0.055(8) 0.018(6) 0.081(11) -0.002(6) -0.010(7) 0.002(6)
C18 0.037(6) 0.017(5) 0.035(6) 0.001(4) -0.008(5) 0.016(4)
C19 0.049(8) 0.069(10) 0.039(7) 0.002(7) 0.019(6) -0.003(7)
C20 0.025(6) 0.028(6) 0.045(7) 0.000(5) -0.009(5) 0.001(5)
C21 0.043(7) 0.039(7) 0.029(6) 0.010(5) 0.004(5) 0.008(5)
C22 0.046(7) 0.068(9) 0.027(6) -0.019(7) 0.011(6) 0.003(6)
C23 0.028(6) 0.033(7) 0.065(9) -0.006(5) -0.005(6) -0.012(6)
C24 0.047(7) 0.025(6) 0.052(8) 0.002(5) 0.010(6) 0.005(5)
C25 0.038(7) 0.046(8) 0.038(7) 0.000(6) 0.004(5) -0.002(6)
C26 0.053(9) 0.067(10) 0.084(12) -0.007(8) 0.013(8) -0.036(9)
N1 0.028(5) 0.022(5) 0.030(5) 0.004(4) 0.009(4) 0.015(4)
N2 0.036(5) 0.031(5) 0.028(5) -0.003(4) 0.015(4) 0.003(4)
O1 0.027(4) 0.046(5) 0.071(6) -0.001(4) 0.003(4) 0.008(5)
O2 0.042(5) 0.039(5) 0.050(5) -0.011(4) 0.015(4) -0.008(4)
S1 0.0192(12) 0.0284(14) 0.0343(15) 0.0030(10) 0.0009(11) 0.0070(11)

loop_
_atom_type_symbol
_atom_type_description
_atom_type_scat_dispersion_real
_atom_type_scat_dispersion_imag
_atom_type_scat_source
C C 0.0033 0.0016 'International Tables Vol C Tables 4.2.6.8 and 6.1.1.4'
H H 0.0000 0.0000 'International Tables Vol C Tables 4.2.6.8 and 6.1.1.4'
N N 0.0061 0.0033 'International Tables Vol C Tables 4.2.6.8 and 6.1.1.4'
O O 0.0106 0.0060 'International Tables Vol C Tables 4.2.6.8 and 6.1.1.4'
S S 0.1246 0.1234 'International Tables Vol C Tables 4.2.6.8 and 6.1.1.4'
Br Br -0.2901 2.4595 'International Tables Vol C Tables 4.2.6.8 and 6.1.1.4'

loop_
_geom_angle_atom_site_label_1
_geom_angle_atom_site_label_2
_geom_angle_atom_site_label_3
_geom_angle
C2 C1 C6 119.5(13)
C2 C1 H1 120.2
C6 C1 H1 120.2
C3 C2 C1 121.6(16)
C3 C2 Br1 119.8(13)
C1 C2 Br1 118.6(13)
C2 C3 C4 119.9(16)
C2 C3 H3 120.0
C4 C3 H3 120.0
C3 C4 C5 119.5(16)
C3 C4 H4 120.3
C5 C4 H4 120.3
C6 C5 C4 120.3(16)
C6 C5 H5 119.8
C4 C5 H5 119.8
C5 C6 C1 119.1(12)
C5 C6 C7 123.7(11)
C1 C6 C7 117.2(10)
N1 C7 C8 116.7(9)
N1 C7 C6 108.9(9)
C8 C7 C6 113.7(9)
N1 C7 H7 105.5
C8 C7 H7 105.5
C6 C7 H7 105.5
C9 C8 C7 130.9(11)
C9 C8 H8 114.6
C7 C8 H8 114.6
C8 C9 C10 131.2(10)
C8 C9 H9 114.4
C10 C9 H9 114.4
C9 C10 C11 117.1(10)
C9 C10 H10A 108.0
C11 C10 H10A 108.0
C9 C10 H10B 108.0
C11 C10 H10B 108.0
H10A C10 H10B 107.3
C12 C11 C18 107.3(11)
C12 C11 C10 124.4(11)
C18 C11 C10 128.3(10)
C11 C12 N1 129.5(10)
C11 C12 N2 109.1(10)
N1 C12 N2 121.4(9)
C14 C13 N2 131.6(12)
C14 C13 C18 122.0(13)
N2 C13 C18 106.4(9)
C13 C14 C15 118.9(15)
C13 C14 H14 120.5
C15 C14 H14 120.5
C16 C15 C14 119.2(13)
C16 C15 H15 120.4
C14 C15 H15 120.4
C17 C16 C15 123.5(15)
C17 C16 H16 118.2
C15 C16 H16 118.2
C16 C17 C18 118.3(15)
C16 C17 H17 120.9
C18 C17 H17 120.9
C13 C18 C11 108.5(10)
C13 C18 C17 118.0(11)
C11 C18 C17 133.4(12)
N2 C19 H19A 109.5
N2 C19 H19B 109.5
H19A C19 H19B 109.5
N2 C19 H19C 109.5
H19A C19 H19C 109.5
H19B C19 H19C 109.5
C25 C20 C21 120.2(11)
C25 C20 S1 119.7(9)
C21 C20 S1 120.0(9)
C22 C21 C20 118.4(11)
C22 C21 H21 120.8
C20 C21 H21 120.8
C21 C22 C23 122.0(12)
C21 C22 H22 119.0
C23 C22 H22 119.0
C24 C23 C22 117.7(12)
C24 C23 C26 122.6(13)
C22 C23 C26 119.7(14)
C23 C24 C25 122.1(12)
C23 C24 H24 118.9
C25 C24 H24 118.9
C24 C25 C20 119.4(12)
C24 C25 H25 120.3
C20 C25 H25 120.3
C23 C26 H26A 109.5
C23 C26 H26B 109.5
H26A C26 H26B 109.5
C23 C26 H26C 109.5
H26A C26 H26C 109.5
H26B C26 H26C 109.5
C12 N1 C7 117.0(8)
C12 N1 S1 118.0(6)
C7 N1 S1 119.2(7)
C12 N2 C13 108.7(9)
C12 N2 C19 127.2(10)
C13 N2 C19 124.0(10)
O1 S1 O2 119.7(5)
O1 S1 N1 106.2(5)
O2 S1 N1 105.9(5)
O1 S1 C20 107.7(6)
O2 S1 C20 108.4(5)
N1 S1 C20 108.5(5)

loop_
_geom_bond_atom_site_label_1
_geom_bond_atom_site_label_2
_geom_bond_distance
Br1 C2 1.911(16)
C1 C2 1.384(19)
C1 C6 1.390(17)
C1 H1 0.93
C2 C3 1.34(2)
C3 C4 1.37(3)
C3 H3 0.93
C4 C5 1.41(2)
C4 H4 0.93
C5 C6 1.364(17)
C5 H5 0.93
C6 C7 1.536(15)
C7 N1 1.485(13)
C7 C8 1.526(16)
C7 H7 0.98
C8 C9 1.332(18)
C8 H8 0.93
C9 C10 1.473(18)
C9 H9 0.93
C10 C11 1.509(16)
C10 H10A 0.97
C10 H10B 0.97
C11 C12 1.380(15)
C11 C18 1.412(16)
C12 N1 1.388(14)
C12 N2 1.391(13)
C13 C14 1.361(17)
C13 N2 1.403(16)
C13 C18 1.411(16)
C14 C15 1.38(2)
C14 H14 0.93
C15 C16 1.38(2)
C15 H15 0.93
C16 C17 1.34(2)
C16 H16 0.93
C17 C18 1.417(17)
C17 H17 0.93
C19 N2 1.460(15)
C19 H19A 0.96
C19 H19B 0.96
C19 H19C 0.96
C20 C25 1.389(17)
C20 C21 1.392(16)
C20 S1 1.767(12)
C21 C22 1.363(18)
C21 H21 0.93
C22 C23 1.403(19)
C22 H22 0.93
C23 C24 1.363(18)
C23 C26 1.515(18)
C24 C25 1.363(17)
C24 H24 0.93
C25 H25 0.93
C26 H26A 0.96
C26 H26B 0.96
C26 H26C 0.96
N1 S1 1.650(9)
O1 S1 1.409(9)
O2 S1 1.415(9)
